data_1503111
loop_
_publ_author_name
'Patel, Paresma R.'
'Boger, Dale L.'

_publ_section_title
;
 Intramolecular Diels-Alder reactions of cyclopropenone ketals.
;
_journal_issue 15
_journal_name_full 'Organic letters'
_journal_page_first 3540
_journal_page_last 3543
_journal_paper_doi 10.1021/ol101375a
_journal_volume 12
_journal_year 2010
_chemical_formula_sum 'C16 H19 N O3'
_chemical_formula_weight 273.32
_chemical_name_systematic
; 
 ? 
;
_space_group_IT_number 14
_symmetry_cell_setting monoclinic
_symmetry_space_group_name_Hall '-P 2ybc'
_symmetry_space_group_name_H-M 'P 1 21/c 1'
_atom_sites_solution_hydrogens geom
_atom_sites_solution_primary direct
_atom_sites_solution_secondary difmap
_audit_creation_method SHELXL-97
_cell_angle_alpha 90.00
_cell_angle_beta 117.04(3)
_cell_angle_gamma 90.00
_cell_formula_units_Z 8
_cell_length_a 19.271(4)
_cell_length_b 9.7160(19)
_cell_length_c 17.520(4)
_cell_measurement_reflns_used 7417
_cell_measurement_temperature 296(2)
_cell_measurement_theta_max 27.99
_cell_measurement_theta_min 2.37
_cell_volume 2921.8(13)
_computing_cell_refinement 'Bruker SMART'
_computing_data_collection 'Bruker SMART'
_computing_data_reduction 'Bruker SAINT+'
_computing_molecular_graphics 'Bruker SHELXTL'
_computing_publication_material 'Bruker SHELXTL'
_computing_structure_refinement 'SHELXL-97 (Sheldrick, 1997)'
_computing_structure_solution 'SHELXS-97 (Sheldrick, 1997)'
_diffrn_ambient_temperature 296(2)
_diffrn_measured_fraction_theta_full 0.997
_diffrn_measured_fraction_theta_max 0.997
_diffrn_measurement_device_type 'CCD area detector'
_diffrn_measurement_method 'phi and omega scans'
_diffrn_radiation_monochromator graphite
_diffrn_radiation_source 'fine-focus sealed tube'
_diffrn_radiation_type MoK\a
_diffrn_radiation_wavelength 0.71073
_diffrn_reflns_av_R_equivalents 0.0446
_diffrn_reflns_av_sigmaI/netI 0.0488
_diffrn_reflns_limit_h_max 22
_diffrn_reflns_limit_h_min -22
_diffrn_reflns_limit_k_max 11
_diffrn_reflns_limit_k_min -10
_diffrn_reflns_limit_l_max 20
_diffrn_reflns_limit_l_min -20
_diffrn_reflns_number 21280
_diffrn_reflns_theta_full 25.00
_diffrn_reflns_theta_max 25.00
_diffrn_reflns_theta_min 2.10
_diffrn_standards_decay_% 1
_exptl_absorpt_coefficient_mu 0.086
_exptl_absorpt_correction_T_max 0.9831
_exptl_absorpt_correction_T_min 0.9764
_exptl_absorpt_correction_type multi-scan
_exptl_absorpt_process_details 'SADABS (Sheldrick, 1999)'
_exptl_crystal_density_diffrn 1.243
_exptl_crystal_density_meas 0
_exptl_crystal_density_method 'not measured'
_exptl_crystal_description Block-shaped
_exptl_crystal_F_000 1168
_exptl_crystal_size_max 0.28
_exptl_crystal_size_mid 0.24
_exptl_crystal_size_min 0.20
_refine_diff_density_max 0.286
_refine_diff_density_min -0.158
_refine_diff_density_rms 0.045
_refine_ls_extinction_method none
_refine_ls_goodness_of_fit_ref 1.023
_refine_ls_hydrogen_treatment constr
_refine_ls_matrix_type full
_refine_ls_number_parameters 368
_refine_ls_number_reflns 5142
_refine_ls_number_restraints 0
_refine_ls_restrained_S_all 1.023
_refine_ls_R_factor_all 0.0732
_refine_ls_R_factor_gt 0.0491
_refine_ls_shift/su_max 0.200
_refine_ls_shift/su_mean 0.043
_refine_ls_structure_factor_coef Fsqd
_refine_ls_weighting_details 'calc w=1/[\s^2^(Fo^2^)+(0.0660P)^2^+0.0000P] where P=(Fo^2^+2Fc^2^)/3'
_refine_ls_weighting_scheme calc
_refine_ls_wR_factor_gt 0.1098
_refine_ls_wR_factor_ref 0.1213
_reflns_number_gt 3756
_reflns_number_total 5142
_reflns_threshold_expression >2sigma(I)
_cod_data_source_file ol101375a_si_004.cif
_cod_data_source_block patel2
_cod_depositor_comments
;
The following automatic conversions were performed:

'_symmetry_cell_setting' value 'Monoclinic' changed to 'monoclinic'
according to /home/saulius/struct/CIF-dictionaries/cif_core.dic
dictionary named 'cif_core.dic' version 2.4.2 from
2011-04-26.

'_exptl_absorpt_correction_type' value 'Multi-scan'
changed to 'multi-scan' according to
/home/saulius/struct/CIF-dictionaries/cif_core.dic dictionary named
'cif_core.dic' version 2.4.2 from 2011-04-26.

Automatic conversion script
Id: cif_fix_values 1715 2011-07-08 13:25:40Z adriana 
;
_cod_original_cell_volume 2921.9(10)
_cod_original_sg_symbol_H-M P2(1)/c
_cod_database_code 1503111

loop_
_symmetry_equiv_pos_as_xyz
'x, y, z'
'-x, y+1/2, -z+1/2'
'-x, -y, -z'
'x, -y-1/2, z-1/2'

loop_
_atom_site_label
_atom_site_type_symbol
_atom_site_fract_x
_atom_site_fract_y
_atom_site_fract_z
_atom_site_U_iso_or_equiv
_atom_site_adp_type
_atom_site_occupancy
_atom_site_symmetry_multiplicity
_atom_site_calc_flag
_atom_site_refinement_flags
O1A O 1.02935(13) 0.1678(2) 0.12242(14) 0.0343(6) Uani 1 1 d .
O2A O 1.05361(13) 0.3994(2) 0.11261(14) 0.0400(6) Uani 1 1 d .
O3A O 0.84067(14) 0.5135(3) -0.04721(14) 0.0567(8) Uani 1 1 d .
H3A H 0.8713 0.5228 -0.0675 0.068 Uiso 1 1 calc R
N1A N 0.9063(2) 0.2060(4) -0.2220(2) 0.0700(10) Uani 1 1 d .
C1A C 1.0014(2) 0.2911(4) 0.0809(2) 0.0367(8) Uani 1 1 d .
C2A C 0.9559(2) 0.2865(4) -0.0131(2) 0.0357(8) Uani 1 1 d .
H2A H 0.9635 0.3666 -0.0425 0.043 Uiso 1 1 calc R
C3A C 0.91539(17) 0.3185(3) 0.04052(18) 0.0347(8) Uani 1 1 d .
C4A C 0.8610(2) 0.2119(4) 0.0468(2) 0.0400(9) Uani 1 1 d .
H4A H 0.8843 0.1776 0.1058 0.048 Uiso 1 1 calc R
C5A C 0.8453(2) 0.0926(4) -0.0110(2) 0.0511(10) Uani 1 1 d .
H5A H 0.8076 0.0307 -0.0132 0.061 Uiso 1 1 calc R
C6A C 0.8790(2) 0.0651(4) -0.0593(2) 0.0486(9) Uani 1 1 d .
H6A H 0.8634 -0.0135 -0.0933 0.058 Uiso 1 1 calc R
C7A C 0.94127(19) 0.1530(3) -0.0630(2) 0.0401(8) Uani 1 1 d .
H7A H 0.9898 0.1000 -0.0386 0.048 Uiso 1 1 calc R
C8A C 0.7889(2) 0.2945(5) 0.0314(3) 0.0593(10) Uani 1 1 d .
H8A1 H 0.7537 0.3016 -0.0293 0.071 Uiso 1 1 calc R
H8A2 H 0.7615 0.2531 0.0604 0.071 Uiso 1 1 calc R
C9A C 0.8212(2) 0.4332(4) 0.0689(2) 0.0546(10) Uani 1 1 d .
H9A1 H 0.7808 0.5029 0.0482 0.066 Uiso 1 1 calc R
H9A2 H 0.8452 0.4309 0.1310 0.066 Uiso 1 1 calc R
C10A C 0.8809(2) 0.4604(4) 0.0375(2) 0.0433(9) Uani 1 1 d .
H10A H 0.9208 0.5250 0.0753 0.052 Uiso 1 1 calc R
C11A C 1.05118(19) 0.1800(3) 0.2127(2) 0.0406(9) Uani 1 1 d .
H11A H 1.0715 0.0926 0.2408 0.049 Uiso 1 1 calc R
H11B H 1.0055 0.2021 0.2201 0.049 Uiso 1 1 calc R
C12A C 1.1112(2) 0.2891(4) 0.2534(2) 0.0411(8) Uani 1 1 d .
C13A C 1.07819(19) 0.4211(3) 0.20270(19) 0.0448(9) Uani 1 1 d .
H13A H 1.0341 0.4517 0.2109 0.054 Uiso 1 1 calc R
H13B H 1.1176 0.4926 0.2238 0.054 Uiso 1 1 calc R
C14A C 1.1864(3) 0.2504(4) 0.2542(3) 0.0529(13) Uani 1 1 d .
H14A H 1.1784 0.2375 0.1964 0.064 Uiso 1 1 calc R
H14B H 1.2054 0.1665 0.2858 0.064 Uiso 1 1 calc R
H14C H 1.2239 0.3224 0.2808 0.064 Uiso 1 1 calc R
C15A C 1.1254(2) 0.3168(4) 0.3460(2) 0.0605(11) Uani 1 1 d .
H15A H 1.1672 0.3815 0.3726 0.073 Uiso 1 1 calc R
H15B H 1.1388 0.2322 0.3778 0.073 Uiso 1 1 calc R
H15C H 1.0789 0.3539 0.3452 0.073 Uiso 1 1 calc R
C16A C 0.9212(2) 0.1831(4) -0.1530(2) 0.0475(9) Uani 1 1 d .
O1B O 0.46801(14) 0.3294(2) 0.09109(15) 0.0416(7) Uani 1 1 d .
O2B O 0.44724(13) 0.0962(2) 0.05974(14) 0.0407(6) Uani 1 1 d .
O3B O 0.66141(14) -0.0094(3) 0.11487(15) 0.0606(8) Uani 1 1 d .
H3B H 0.6308 -0.0388 0.0675 0.073 Uiso 1 1 calc R
N1B N 0.5882(2) 0.2916(5) -0.1294(2) 0.0698(11) Uani 1 1 d .
C1B C 0.4980(2) 0.2068(4) 0.0795(2) 0.0342(8) Uani 1 1 d .
C2B C 0.5427(2) 0.2116(4) 0.0299(2) 0.0372(9) Uani 1 1 d .
H2B H 0.5356 0.1322 -0.0074 0.045 Uiso 1 1 calc R
C3B C 0.58457(18) 0.1808(3) 0.12696(19) 0.0363(8) Uani 1 1 d .
C4B C 0.6379(2) 0.2894(4) 0.1875(2) 0.0440(9) Uani 1 1 d .
H4B H 0.6133 0.3249 0.2218 0.053 Uiso 1 1 calc R
C5B C 0.6538(2) 0.4075(4) 0.1442(2) 0.0506(10) Uani 1 1 d .
H5B H 0.6919 0.4694 0.1788 0.061 Uiso 1 1 calc R
C6B C 0.6195(2) 0.4328(3) 0.0624(2) 0.0497(10) Uani 1 1 d .
H6B H 0.6350 0.5107 0.0433 0.060 Uiso 1 1 calc R
C7B C 0.55739(19) 0.3462(4) -0.0025(2) 0.0404(8) Uani 1 1 d .
H7B H 0.5088 0.3992 -0.0253 0.048 Uiso 1 1 calc R
C8B C 0.7105(2) 0.2083(5) 0.2470(2) 0.0596(11) Uani 1 1 d .
H8B1 H 0.7476 0.2034 0.2238 0.071 Uiso 1 1 calc R
H8B2 H 0.7357 0.2497 0.3035 0.071 Uiso 1 1 calc R
C9B C 0.6783(2) 0.0659(4) 0.2502(2) 0.0558(10) Uani 1 1 d .
H9B1 H 0.7193 -0.0029 0.2704 0.067 Uiso 1 1 calc R
H9B2 H 0.6533 0.0658 0.2874 0.067 Uiso 1 1 calc R
C10B C 0.6196(2) 0.0394(4) 0.1578(2) 0.0444(9) Uani 1 1 d .
H10B H 0.5799 -0.0269 0.1541 0.053 Uiso 1 1 calc R
C11B C 0.4452(2) 0.3156(3) 0.1585(2) 0.0415(9) Uani 1 1 d .
H11C H 0.4231 0.4017 0.1651 0.050 Uiso 1 1 calc R
H11D H 0.4909 0.2961 0.2121 0.050 Uiso 1 1 calc R
C12B C 0.3866(2) 0.2023(4) 0.1397(2) 0.0433(9) Uani 1 1 d .
C13B C 0.4236(2) 0.0741(3) 0.1259(2) 0.0449(8) Uani 1 1 d .
H13C H 0.4686 0.0493 0.1789 0.054 Uiso 1 1 calc R
H13D H 0.3866 -0.0014 0.1097 0.054 Uiso 1 1 calc R
C14B C 0.3112(3) 0.2360(5) 0.0588(4) 0.0678(16) Uani 1 1 d .
H14D H 0.3225 0.2481 0.0112 0.081 Uiso 1 1 calc R
H14E H 0.2891 0.3192 0.0678 0.081 Uiso 1 1 calc R
H14F H 0.2748 0.1618 0.0468 0.081 Uiso 1 1 calc R
C15B C 0.3728(2) 0.1805(4) 0.2177(3) 0.0644(12) Uani 1 1 d .
H15D H 0.3408 0.1005 0.2091 0.077 Uiso 1 1 calc R
H15E H 0.3469 0.2596 0.2256 0.077 Uiso 1 1 calc R
H15F H 0.4218 0.1677 0.2676 0.077 Uiso 1 1 calc R
C16B C 0.5752(2) 0.3166(4) -0.0746(2) 0.0468(9) Uani 1 1 d .

loop_
_atom_site_aniso_label
_atom_site_aniso_U_11
_atom_site_aniso_U_22
_atom_site_aniso_U_33
_atom_site_aniso_U_23
_atom_site_aniso_U_13
_atom_site_aniso_U_12
O1A 0.0404(14) 0.0328(14) 0.0287(13) 0.0013(10) 0.0147(10) 0.0029(10)
O2A 0.0482(14) 0.0362(15) 0.0344(13) 0.0004(10) 0.0178(11) -0.0059(11)
O3A 0.0588(17) 0.0626(19) 0.0516(16) 0.0235(13) 0.0276(12) 0.0186(14)
N1A 0.089(3) 0.082(3) 0.045(2) -0.008(2) 0.035(2) 0.002(2)
C1A 0.040(2) 0.032(2) 0.047(2) 0.0039(19) 0.0272(18) 0.0012(18)
C2A 0.040(2) 0.0375(19) 0.0290(19) 0.0045(19) 0.0148(16) 0.0063(18)
C3A 0.0391(19) 0.036(2) 0.0278(17) 0.0035(13) 0.0141(14) 0.0027(15)
C4A 0.041(2) 0.049(2) 0.0299(19) 0.0023(19) 0.0154(16) -0.0074(19)
C5A 0.054(2) 0.047(2) 0.051(2) -0.0041(19) 0.0226(19) -0.0151(18)
C6A 0.062(2) 0.043(2) 0.042(2) -0.0075(16) 0.0235(18) -0.0084(17)
C7A 0.050(2) 0.039(2) 0.0318(18) -0.0033(15) 0.0183(15) 0.0067(15)
C8A 0.048(2) 0.079(3) 0.059(3) 0.013(3) 0.031(2) 0.005(2)
C9A 0.063(2) 0.060(3) 0.051(2) 0.0065(18) 0.0352(19) 0.0203(19)
C10A 0.046(2) 0.045(2) 0.039(2) 0.0059(16) 0.0191(17) 0.0110(16)
C11A 0.0426(19) 0.042(2) 0.034(2) 0.0066(15) 0.0147(15) 0.0022(16)
C12A 0.039(2) 0.048(2) 0.0281(18) 0.0001(17) 0.0078(15) -0.0003(19)
C13A 0.051(2) 0.040(2) 0.0365(19) -0.0075(15) 0.0144(16) -0.0062(16)
C14A 0.050(3) 0.051(3) 0.053(3) -0.0009(15) 0.018(3) -0.0028(15)
C15A 0.077(3) 0.057(3) 0.036(2) -0.0048(17) 0.0151(19) -0.004(2)
C16A 0.052(2) 0.056(3) 0.037(2) -0.0047(17) 0.0232(17) 0.0075(18)
O1B 0.0548(17) 0.0310(15) 0.0475(16) 0.0013(11) 0.0306(13) -0.0004(12)
O2B 0.0494(15) 0.0379(16) 0.0398(14) -0.0055(11) 0.0246(11) -0.0083(11)
O3B 0.0626(17) 0.070(2) 0.0445(16) -0.0063(14) 0.0200(12) 0.0254(14)
N1B 0.092(3) 0.092(3) 0.046(2) -0.012(2) 0.050(2) -0.017(2)
C1B 0.046(2) 0.033(2) 0.0327(19) -0.0017(18) 0.0251(16) 0.0005(18)
C2B 0.047(2) 0.037(2) 0.0257(18) -0.0059(18) 0.0148(16) -0.0035(19)
C3B 0.046(2) 0.039(2) 0.0275(17) 0.0003(13) 0.0195(15) 0.0021(15)
C4B 0.047(2) 0.054(2) 0.037(2) -0.005(2) 0.0236(19) 0.001(2)
C5B 0.058(2) 0.049(2) 0.054(2) -0.0171(19) 0.0339(19) -0.0154(17)
C6B 0.069(3) 0.033(2) 0.067(3) -0.0055(17) 0.048(2) -0.0071(17)
C7B 0.049(2) 0.037(2) 0.044(2) 0.0014(15) 0.0297(16) 0.0067(15)
C8B 0.049(2) 0.085(3) 0.035(2) -0.007(2) 0.0106(18) -0.002(2)
C9B 0.065(2) 0.061(2) 0.040(2) 0.0079(17) 0.0225(18) 0.0176(19)
C10B 0.054(2) 0.040(2) 0.0401(19) 0.0014(16) 0.0215(17) 0.0110(17)
C11B 0.061(2) 0.036(2) 0.042(2) -0.0013(15) 0.0361(17) 0.0053(17)
C12B 0.053(2) 0.038(2) 0.045(2) 0.0044(19) 0.0276(18) 0.000(2)
C13B 0.057(2) 0.035(2) 0.050(2) 0.0010(16) 0.0309(18) -0.0056(16)
C14B 0.040(3) 0.074(3) 0.084(4) 0.008(2) 0.024(3) 0.0035(19)
C15B 0.082(3) 0.069(3) 0.070(3) 0.000(2) 0.058(2) -0.005(2)
C16B 0.057(2) 0.041(2) 0.045(2) 0.0068(17) 0.0267(18) -0.0025(17)

loop_
_atom_type_symbol
_atom_type_description
_atom_type_scat_dispersion_real
_atom_type_scat_dispersion_imag
_atom_type_scat_source
C C 0.0033 0.0016 'International Tables Vol C Tables 4.2.6.8 and 6.1.1.4'
H H 0.0000 0.0000 'International Tables Vol C Tables 4.2.6.8 and 6.1.1.4'
N N 0.0061 0.0033 'International Tables Vol C Tables 4.2.6.8 and 6.1.1.4'
O O 0.0106 0.0060 'International Tables Vol C Tables 4.2.6.8 and 6.1.1.4'

loop_
_geom_angle_atom_site_label_1
_geom_angle_atom_site_label_2
_geom_angle_atom_site_label_3
_geom_angle
C1A O1A C11A 110.9(2)
C1A O2A C13A 111.5(2)
O1A C1A O2A 114.2(3)
O1A C1A C2A 117.1(4)
O2A C1A C2A 115.2(3)
O1A C1A C3A 119.1(3)
O2A C1A C3A 119.9(3)
C2A C1A C3A 60.7(2)
C1A C2A C3A 60.6(2)
C1A C2A C7A 122.0(3)
C3A C2A C7A 121.6(3)
C1A C3A C2A 58.7(2)
C1A C3A C4A 119.8(3)
C2A C3A C4A 118.6(3)
C1A C3A C10A 123.3(3)
C2A C3A C10A 120.6(3)
C4A C3A C10A 108.5(3)
C5A C4A C3A 114.9(3)
C5A C4A C8A 114.0(3)
C3A C4A C8A 103.5(3)
C6A C5A C4A 126.6(3)
C5A C6A C7A 123.7(3)
C16A C7A C6A 109.5(3)
C16A C7A C2A 109.7(3)
C6A C7A C2A 113.9(3)
C9A C8A C4A 103.4(3)
C10A C9A C8A 103.4(3)
O3A C10A C9A 107.4(3)
O3A C10A C3A 112.7(3)
C9A C10A C3A 102.9(3)
O1A C11A C12A 111.0(3)
C11A C12A C14A 111.4(3)
C11A C12A C13A 107.0(3)
C14A C12A C13A 111.3(3)
C11A C12A C15A 110.8(3)
C14A C12A C15A 109.2(3)
C13A C12A C15A 107.1(3)
O2A C13A C12A 110.9(3)
N1A C16A C7A 179.5(4)
C1B O1B C11B 110.1(2)
C1B O2B C13B 111.1(2)
O1B C1B O2B 114.3(3)
O1B C1B C2B 117.1(4)
O2B C1B C2B 114.3(3)
O1B C1B C3B 119.7(3)
O2B C1B C3B 119.1(3)
C2B C1B C3B 62.3(2)
C1B C2B C7B 120.7(4)
C1B C2B C3B 59.9(2)
C7B C2B C3B 119.4(3)
C1B C3B C4B 119.7(3)
C1B C3B C10B 123.3(3)
C4B C3B C10B 109.3(3)
C1B C3B C2B 57.8(2)
C4B C3B C2B 118.9(3)
C10B C3B C2B 119.5(3)
C5B C4B C3B 114.3(3)
C5B C4B C8B 114.2(3)
C3B C4B C8B 103.7(3)
C6B C5B C4B 126.2(3)
C5B C6B C7B 124.6(3)
C16B C7B C6B 110.2(3)
C16B C7B C2B 108.1(3)
C6B C7B C2B 115.4(3)
C9B C8B C4B 103.3(3)
C10B C9B C8B 103.4(3)
O3B C10B C9B 107.3(3)
O3B C10B C3B 112.6(3)
C9B C10B C3B 102.8(3)
O1B C11B C12B 111.5(3)
C11B C12B C13B 106.1(3)
C11B C12B C15B 109.0(3)
C13B C12B C15B 108.5(3)
C11B C12B C14B 110.4(3)
C13B C12B C14B 110.3(3)
C15B C12B C14B 112.3(4)
O2B C13B C12B 110.5(3)
N1B C16B C7B 178.6(4)

loop_
_geom_bond_atom_site_label_1
_geom_bond_atom_site_label_2
_geom_bond_distance
O1A C1A 1.377(4)
O1A C11A 1.446(4)
O2A C1A 1.386(4)
O2A C13A 1.442(4)
O3A C10A 1.423(4)
N1A C16A 1.131(5)
C1A C2A 1.472(5)
C1A C3A 1.501(5)
C2A C3A 1.501(5)
C2A C7A 1.518(5)
C3A C4A 1.513(5)
C3A C10A 1.521(5)
C4A C5A 1.477(5)
C4A C8A 1.519(5)
C5A C6A 1.308(5)
C6A C7A 1.499(5)
C7A C16A 1.472(5)
C8A C9A 1.504(6)
C9A C10A 1.505(4)
C11A C12A 1.491(5)
C12A C14A 1.491(5)
C12A C13A 1.525(5)
C12A C15A 1.541(5)
O1B C1B 1.379(4)
O1B C11B 1.441(4)
O2B C1B 1.386(4)
O2B C13B 1.442(4)
O3B C10B 1.410(4)
N1B C16B 1.123(5)
C1B C2B 1.476(5)
C1B C3B 1.509(5)
C2B C7B 1.503(5)
C2B C3B 1.544(4)
C3B C4B 1.518(5)
C3B C10B 1.518(5)
C4B C5B 1.483(5)
C4B C8B 1.530(5)
C5B C6B 1.299(5)
C6B C7B 1.483(5)
C7B C16B 1.480(5)
C8B C9B 1.529(6)
C9B C10B 1.517(5)
C11B C12B 1.503(5)
C12B C13B 1.507(5)
C12B C15B 1.523(5)
C12B C14B 1.535(6)

loop_
_geom_torsion_atom_site_label_1
_geom_torsion_atom_site_label_2
_geom_torsion_atom_site_label_3
_geom_torsion_atom_site_label_4
_geom_torsion
C11A O1A C1A O2A 58.6(3)
C11A O1A C1A C2A -162.4(3)
C11A O1A C1A C3A -92.6(4)
C13A O2A C1A O1A -57.4(3)
C13A O2A C1A C2A 162.8(3)
C13A O2A C1A C3A 93.5(3)
O1A C1A C2A C3A 109.8(3)
O2A C1A C2A C3A -111.6(3)
O1A C1A C2A C7A -1.1(5)
O2A C1A C2A C7A 137.5(3)
C3A C1A C2A C7A -110.9(4)
O1A C1A C3A C2A -106.6(4)
O2A C1A C3A C2A 103.9(4)
O1A C1A C3A C4A 0.7(5)
O2A C1A C3A C4A -148.9(3)
C2A C1A C3A C4A 107.3(4)
O1A C1A C3A C10A 145.1(3)
O2A C1A C3A C10A -4.4(4)
C2A C1A C3A C10A -108.3(4)
C7A C2A C3A C1A 111.6(4)
C1A C2A C3A C4A -109.4(3)
C7A C2A C3A C4A 2.2(5)
C1A C2A C3A C10A 112.7(4)
C7A C2A C3A C10A -135.7(3)
C1A C3A C4A C5A -76.2(4)
C2A C3A C4A C5A -7.9(4)
C10A C3A C4A C5A 134.6(3)
C1A C3A C4A C8A 158.8(3)
C2A C3A C4A C8A -132.9(3)
C10A C3A C4A C8A 9.6(4)
C3A C4A C5A C6A 7.0(6)
C8A C4A C5A C6A 126.3(4)
C4A C5A C6A C7A 0.5(6)
C5A C6A C7A C16A -129.7(4)
C5A C6A C7A C2A -6.5(5)
C1A C2A C7A C16A -159.1(3)
C3A C2A C7A C16A 128.0(3)
C1A C2A C7A C6A 77.7(4)
C3A C2A C7A C6A 4.9(4)
C5A C4A C8A C9A -157.8(3)
C3A C4A C8A C9A -32.3(4)
C4A C8A C9A C10A 43.6(4)
C8A C9A C10A O3A 82.5(3)
C8A C9A C10A C3A -36.6(3)
C1A C3A C10A O3A 113.3(3)
C2A C3A C10A O3A 42.7(4)
C4A C3A C10A O3A -98.9(3)
C1A C3A C10A C9A -131.3(3)
C2A C3A C10A C9A 158.2(3)
C4A C3A C10A C9A 16.6(3)
C1A O1A C11A C12A -58.1(4)
O1A C11A C12A C14A -66.7(4)
O1A C11A C12A C13A 55.1(4)
O1A C11A C12A C15A 171.5(3)
C1A O2A C13A C12A 54.7(4)
C11A C12A C13A O2A -53.7(4)
C14A C12A C13A O2A 68.2(4)
C15A C12A C13A O2A -172.5(3)
C6A C7A C16A N1A -130(70)
C2A C7A C16A N1A 104(70)
C11B O1B C1B O2B 58.1(3)
C11B O1B C1B C2B -164.4(3)
C11B O1B C1B C3B -92.4(4)
C13B O2B C1B O1B -58.5(3)
C13B O2B C1B C2B 162.8(3)
C13B O2B C1B C3B 92.2(3)
O1B C1B C2B C7B 2.7(4)
O2B C1B C2B C7B 140.2(3)
C3B C1B C2B C7B -108.4(4)
O1B C1B C2B C3B 111.1(3)
O2B C1B C2B C3B -111.4(3)
O1B C1B C3B C4B 0.4(5)
O2B C1B C3B C4B -148.7(3)
C2B C1B C3B C4B 107.4(3)
O1B C1B C3B C10B 146.6(3)
O2B C1B C3B C10B -2.5(4)
C2B C1B C3B C10B -106.5(4)
O1B C1B C3B C2B -107.0(4)
O2B C1B C3B C2B 103.9(3)
C7B C2B C3B C1B 110.6(4)
C1B C2B C3B C4B -108.8(3)
C7B C2B C3B C4B 1.8(5)
C1B C2B C3B C10B 112.9(4)
C7B C2B C3B C10B -136.5(3)
C1B C3B C4B C5B -76.7(4)
C10B C3B C4B C5B 132.8(3)
C2B C3B C4B C5B -9.4(5)
C1B C3B C4B C8B 158.4(3)
C10B C3B C4B C8B 7.9(4)
C2B C3B C4B C8B -134.3(3)
C3B C4B C5B C6B 9.1(6)
C8B C4B C5B C6B 128.2(4)
C4B C5B C6B C7B 0.1(6)
C5B C6B C7B C16B -131.2(4)
C5B C6B C7B C2B -8.4(5)
C1B C2B C7B C16B -158.7(3)
C3B C2B C7B C16B 130.9(3)
C1B C2B C7B C6B 77.4(4)
C3B C2B C7B C6B 6.9(5)
C5B C4B C8B C9B -155.4(3)
C3B C4B C8B C9B -30.4(4)
C4B C8B C9B C10B 42.3(4)
C8B C9B C10B O3B 82.3(4)
C8B C9B C10B C3B -36.6(4)
C1B C3B C10B O3B 113.5(3)
C4B C3B C10B O3B -97.3(3)
C2B C3B C10B O3B 44.6(4)
C1B C3B C10B C9B -131.4(3)
C4B C3B C10B C9B 17.8(4)
C2B C3B C10B C9B 159.7(3)
C1B O1B C11B C12B -57.6(4)
O1B C11B C12B C13B 56.2(4)
O1B C11B C12B C15B 172.8(3)
O1B C11B C12B C14B -63.4(4)
C1B O2B C13B C12B 57.1(4)
C11B C12B C13B O2B -55.4(4)
C15B C12B C13B O2B -172.4(3)
C14B C12B C13B O2B 64.2(4)
C6B C7B C16B N1B 139(18)
C2B C7B C16B N1B 12(18)
